data_7706700
loop_
_publ_author_name
'Xu, Han'
'Han, Ying-Zi'
'OuYang, Jie'
'Chen, Zuo-Chang'
'Chen, Hui-Jun'
'Nie, Hong-Hong'
'Tang, Zichao'
'Yang, Shi-Yao'
'Huang, Rong-Bin'
'Zheng, Lan-Sun'
'Teo, Boon K.'

_publ_section_title
;
 Dissection of bicapped octahedral copper hydride cluster to form two
 chiral tetrahedral copper hydride cluster series exhibiting auto
 deracemization and photoluminescence.
;
_journal_issue 11
_journal_name_full 'Dalton transactions (Cambridge, England : 2003)'
_journal_page_first 4028
_journal_page_last 4035
_journal_paper_doi 10.1039/d1dt00031d
_journal_volume 50
_journal_year 2021
_chemical_formula_moiety 'C68 H57 Cl2 Cu4 N4 P4, 2(C H2 Cl2), F6 P'
_chemical_formula_sum 'C70 H61 Cl6 Cu4 F6 N4 P5'
_chemical_formula_weight 1693.93
_space_group_crystal_system monoclinic
_space_group_IT_number 14
_space_group_name_Hall '-P 2ybc'
_space_group_name_H-M_alt 'P 1 21/c 1'
_atom_sites_solution_hydrogens mixed
_audit_creation_date 2021-02-06
_audit_creation_method
;
Olex2 1.3-alpha
(compiled 2019.05.22 svn.r3605 for OlexSys, GUI svn.r5790)
;
_audit_update_record
;
2021-02-16 deposited with the CCDC.	2021-02-26 downloaded from the CCDC.
;
_cell_angle_alpha 90
_cell_angle_beta 96.2320(10)
_cell_angle_gamma 90
_cell_formula_units_Z 4
_cell_length_a 13.70320(10)
_cell_length_b 26.1636(2)
_cell_length_c 20.0973(2)
_cell_measurement_reflns_used 21676
_cell_measurement_temperature 100.00(10)
_cell_measurement_theta_max 77.9720
_cell_measurement_theta_min 4.0360
_cell_volume 7162.81(10)
_computing_cell_refinement 'CrysAlisPro 1.171.39.46 (Rigaku OD, 2018)'
_computing_data_collection 'CrysAlisPro 1.171.39.46 (Rigaku OD, 2018)'
_computing_data_reduction 'CrysAlisPro 1.171.39.46 (Rigaku OD, 2018)'
_computing_molecular_graphics 'Olex2 (Dolomanov et al., 2009)'
_computing_publication_material 'Olex2 (Dolomanov et al., 2009)'
_computing_structure_refinement 'ShelXL (Sheldrick, 2015)'
_computing_structure_solution 'olex2.solve 1.3-alpha (Bourhis et al., 2015)'
_diffrn_ambient_temperature 100.15
_diffrn_detector_type HyPix
_diffrn_measured_fraction_theta_full 0.998
_diffrn_measured_fraction_theta_max 0.965
_diffrn_measurement_details
;
List of Runs (angles in degrees, time in seconds):

  # Type    Start    End  Width  t~exp~   \w     \q     \k     \f   Frames
#--------------------------------------------------------------------------
  1  \w   -123.00 -43.00   1.00    0.21    --  -46.62 -23.00 104.00   80
  2  \w     55.00  83.00   1.00    0.21    --   46.62  23.00 -91.00   28
  3  \w     -8.00  17.00   1.00    0.21    --   46.62 -23.00 104.00   25
  4  \w   -116.00 -90.00   1.00    0.84    --  -88.50 -23.00 104.00   26
  5  \w   -102.00 -54.00   1.00    0.84    --  -88.50  23.00 -91.00   48
  6  \w     96.00 177.00   1.00    0.84    --  110.00  23.00 -91.00   81
  7  \w     79.00 112.00   1.00    0.84    --  110.00 -23.00 104.00   33
  8  \w     36.00  61.00   1.00    0.84    --  110.00 -23.00 104.00   25
  9  \w    -58.00  27.00   1.00    0.21    --  -46.62  37.00 -30.00   85
 10  \w    -58.00  29.00   1.00    0.21    --  -46.62  23.00 -91.00   87
 11  \w     59.00  86.00   1.00    0.21    --   46.62-125.00 -60.00   27
 12  \w    -90.00 -21.00   1.00    0.84    --  -88.50 125.00-120.00   69
 13  \w     41.00 104.00   1.00    0.84    --  110.00 -94.00 -90.00   63
 14  \w     92.00 178.00   1.00    0.84    --  110.00  15.00-150.00   86
 15  \w     40.00 107.00   1.00    0.84    --  110.00 -94.00-180.00   67
 16  \w     42.00  84.00   1.00    0.84    --  110.00 -45.00  30.00   42
 17  \w     41.00  91.00   1.00    0.84    --  110.00 -94.00 120.00   50
 18  \w     94.00 124.00   1.00    0.84    --  110.00 -45.00  30.00   30
 19  \w     42.00 109.00   1.00    0.84    --  110.00 -94.00   0.00   67
 20  \w     98.00 128.00   1.00    0.84    --  110.00 -77.00-180.00   30
 21  \w     52.00  90.00   1.00    0.84    --  110.00 -77.00-180.00   38
 22  \w     84.00 109.00   1.00    0.84    --  110.00 -94.00  60.00   25
;
_diffrn_measurement_device 'four-circle diffractometer'
_diffrn_measurement_device_type 'XtaLAB Synergy, Dualflex, HyPix'
_diffrn_measurement_method '\w scans'
_diffrn_radiation_type CuK\a
_diffrn_radiation_wavelength 1.54184
_diffrn_reflns_av_R_equivalents 0.0391
_diffrn_reflns_av_unetI/netI 0.0374
_diffrn_reflns_Laue_measured_fraction_full 0.998
_diffrn_reflns_Laue_measured_fraction_max 0.965
_diffrn_reflns_limit_h_max 16
_diffrn_reflns_limit_h_min -17
_diffrn_reflns_limit_k_max 12
_diffrn_reflns_limit_k_min -32
_diffrn_reflns_limit_l_max 25
_diffrn_reflns_limit_l_min -25
_diffrn_reflns_number 53513
_diffrn_reflns_point_group_measured_fraction_full 0.998
_diffrn_reflns_point_group_measured_fraction_max 0.965
_diffrn_reflns_theta_full 67.684
_diffrn_reflns_theta_max 78.166
_diffrn_reflns_theta_min 3.658
_exptl_absorpt_coefficient_mu 4.955
_exptl_absorpt_correction_T_max 1.00000
_exptl_absorpt_correction_T_min 0.49869
_exptl_absorpt_correction_type multi-scan
_exptl_absorpt_process_details
;
CrysAlisPro 1.171.39.46 (Rigaku Oxford Diffraction, 2018)
Empirical absorption correction using spherical harmonics,
 implemented in SCALE3 ABSPACK scaling algorithm.
;
_exptl_crystal_colour yellow
_exptl_crystal_colour_primary yellow
_exptl_crystal_density_diffrn 1.571
_exptl_crystal_description block
_exptl_crystal_F_000 3424
_exptl_crystal_size_max 0.2
_exptl_crystal_size_mid 0.2
_exptl_crystal_size_min 0.2
_refine_diff_density_max 0.695
_refine_diff_density_min -0.790
_refine_diff_density_rms 0.079
_refine_ls_extinction_method none
_refine_ls_goodness_of_fit_ref 1.046
_refine_ls_hydrogen_treatment mixed
_refine_ls_matrix_type full
_refine_ls_number_parameters 903
_refine_ls_number_reflns 14835
_refine_ls_number_restraints 6
_refine_ls_restrained_S_all 1.046
_refine_ls_R_factor_all 0.0487
_refine_ls_R_factor_gt 0.0375
_refine_ls_shift/su_max 0.001
_refine_ls_shift/su_mean 0.000
_refine_ls_structure_factor_coef Fsqd
_refine_ls_weighting_details 'w=1/[\s^2^(Fo^2^)+(0.0400P)^2^+9.3361P] where P=(Fo^2^+2Fc^2^)/3'
_refine_ls_weighting_scheme calc
_refine_ls_wR_factor_gt 0.0926
_refine_ls_wR_factor_ref 0.1012
_reflns_Friedel_coverage 0.000
_reflns_number_gt 12352
_reflns_number_total 14835
_reflns_threshold_expression 'I > 2\s(I)'
_cod_data_source_file d1dt00031d3.cif
_cod_data_source_block 2a
_cod_depositor_comments 'Adding full bibliography for 7706697--7706707.cif.'
_cod_original_cell_volume 7162.80(10)
_cod_database_code 7706700
_shelx_shelxl_version_number 2018/3
_shelx_space_group_comment
;
The symmetry employed for this shelxl refinement is uniquely defined
by the following loop, which should always be used as a source of
symmetry information in preference to the above space-group names.
They are only intended as comments.
;
_shelx_estimated_absorpt_t_max 0.437
_shelx_estimated_absorpt_t_min 0.437
_olex2_refinement_description
;
1. Fixed Uiso
 At 1.2 times of:
  All C(H) groups, All C(H,H) groups, All C(H,H,H,H) groups
2. Uiso/Uaniso restraints and constraints
Uanis(H) \\sim Ueq: with sigma of 0.01 and sigma for terminal atoms of 0.02
3. Others
 Sof(H71C)=Sof(H71D)=Sof(Cl4B)=1-FVAR(1)
 Sof(H71A)=Sof(H71B)=Sof(Cl4A)=FVAR(1)
 Sof(Cl5A)=Sof(Cl6B)=Sof(C70)=Sof(H70A)=Sof(H70B)=1-FVAR(2)
 Sof(Cl5B)=Sof(Cl6A)=Sof(C69)=Sof(H69A)=Sof(H69B)=FVAR(2)
4.a Secondary CH2 refined with riding coordinates:
 C71(H71C,H71D), C71(H71A,H71B), C70(H70A,H70B), C69(H69A,H69B)
4.b Aromatic/amide H refined with riding coordinates:
 C1(H1), C2(H2), C3(H3), C4(H4), C7(H7), C8(H8), C9(H9), C10(H10), C11(H11),
 C13(H13), C14(H14), C15(H15), C16(H16), C17(H17), C18(H18), C19(H19), C20(H20),
  C21(H21), C24(H24), C25(H25), C26(H26), C27(H27), C28(H28), C30(H30),
 C31(H31), C32(H32), C33(H33), C34(H34), C35(H35), C36(H36), C37(H37), C38(H38),
  C41(H41), C42(H42), C43(H43), C44(H44), C45(H45), C47(H47), C48(H48),
 C49(H49), C50(H50), C51(H51), C52(H52), C53(H53), C54(H54), C55(H55), C58(H58),
  C59(H59), C60(H60), C61(H61), C62(H62), C64(H64), C65(H65), C66(H66),
 C67(H67), C68(H68)
;
_olex2_submission_special_instructions 'No special instructions were received'
_oxdiff_exptl_absorpt_empirical_details
;
Empirical correction (ABSPACK) includes:
- Absorption correction using spherical harmonics
- Frame scaling
;

loop_
_space_group_symop_operation_xyz
'x, y, z'
'-x, y+1/2, -z+1/2'
'-x, -y, -z'
'x, -y-1/2, z-1/2'

loop_
_atom_site_label
_atom_site_type_symbol
_atom_site_fract_x
_atom_site_fract_y
_atom_site_fract_z
_atom_site_U_iso_or_equiv
_atom_site_adp_type
_atom_site_occupancy
_atom_site_site_symmetry_order
_atom_site_calc_flag
_atom_site_refinement_flags_posn
_atom_site_refinement_flags_adp
_atom_site_refinement_flags_occupancy
_atom_site_disorder_assembly
_atom_site_disorder_group
Cu1 Cu 0.48203(2) 0.35969(2) 0.17668(2) 0.01828(8) Uani 1 1 d . . . . .
H H 0.503(3) 0.3944(15) 0.2519(18) 0.048(11) Uani 1 1 d . U . . .
Cu2 Cu 0.60167(2) 0.42753(2) 0.23617(2) 0.01933(8) Uani 1 1 d . . . . .
Cu3 Cu 0.52727(3) 0.36343(2) 0.32654(2) 0.01908(8) Uani 1 1 d . . . . .
Cu4 Cu 0.40116(3) 0.43031(2) 0.26439(2) 0.02059(8) Uani 1 1 d . . . . .
Cl1 Cl 0.38985(4) 0.39908(2) 0.37720(3) 0.02435(12) Uani 1 1 d . . . . .
Cl2 Cl 0.61670(4) 0.39472(2) 0.12278(3) 0.02120(11) Uani 1 1 d . . . . .
P1 P 0.33687(4) 0.37248(2) 0.12073(3) 0.01880(12) Uani 1 1 d . . . . .
P2 P 0.73585(4) 0.41900(2) 0.30774(3) 0.01894(12) Uani 1 1 d . . . . .
P3 P 0.52074(4) 0.27997(2) 0.30909(3) 0.01689(11) Uani 1 1 d . . . . .
P4 P 0.42904(5) 0.51346(2) 0.26095(3) 0.01983(12) Uani 1 1 d . . . . .
N1 N 0.53985(15) 0.28663(7) 0.17809(10) 0.0207(4) Uani 1 1 d . . . . .
N2 N 0.59075(15) 0.50135(7) 0.19959(10) 0.0202(4) Uani 1 1 d . . . . .
N3 N 0.62846(15) 0.38731(7) 0.40338(10) 0.0214(4) Uani 1 1 d . . . . .
N4 N 0.26190(15) 0.40567(8) 0.23008(11) 0.0240(4) Uani 1 1 d . . . . .
C1 C 0.5667(2) 0.27187(10) 0.11870(13) 0.0278(5) Uani 1 1 d . . . . .
H1 H 0.540730 0.289791 0.079633 0.033 Uiso 1 1 calc R U . . .
C2 C 0.6304(2) 0.23177(10) 0.11197(14) 0.0316(6) Uani 1 1 d . . . . .
H2 H 0.648091 0.222551 0.069153 0.038 Uiso 1 1 calc R U . . .
C3 C 0.6680(2) 0.20534(10) 0.16828(14) 0.0294(6) Uani 1 1 d . . . . .
H3 H 0.714189 0.178581 0.165188 0.035 Uiso 1 1 calc R U . . .
C4 C 0.63733(19) 0.21850(9) 0.22972(14) 0.0250(5) Uani 1 1 d . . . . .
H4 H 0.660020 0.199865 0.268940 0.030 Uiso 1 1 calc R U . . .
C5 C 0.57300(17) 0.25927(9) 0.23302(12) 0.0198(5) Uani 1 1 d . . . . .
C6 C 0.58944(18) 0.24207(9) 0.37432(12) 0.0209(5) Uani 1 1 d . . . . .
C7 C 0.6884(2) 0.25400(11) 0.39087(14) 0.0308(6) Uani 1 1 d . . . . .
H7 H 0.717873 0.280210 0.367134 0.037 Uiso 1 1 calc R U . . .
C8 C 0.7442(2) 0.22778(12) 0.44186(16) 0.0376(7) Uani 1 1 d . . . . .
H8 H 0.811455 0.236104 0.452843 0.045 Uiso 1 1 calc R U . . .
C9 C 0.7013(2) 0.18932(11) 0.47683(14) 0.0354(6) Uani 1 1 d . . . . .
H9 H 0.739448 0.170993 0.511226 0.042 Uiso 1 1 calc R U . . .
C10 C 0.6031(2) 0.17801(10) 0.46116(13) 0.0301(6) Uani 1 1 d . . . . .
H10 H 0.573803 0.151785 0.484967 0.036 Uiso 1 1 calc R U . . .
C11 C 0.5468(2) 0.20454(9) 0.41104(12) 0.0247(5) Uani 1 1 d . . . . .
H11 H 0.478789 0.197109 0.401687 0.030 Uiso 1 1 calc R U . . .
C12 C 0.39930(18) 0.25078(9) 0.29206(12) 0.0203(5) Uani 1 1 d . . . . .
C13 C 0.3883(2) 0.20062(10) 0.26834(14) 0.0285(5) Uani 1 1 d . . . . .
H13 H 0.444691 0.180263 0.264059 0.034 Uiso 1 1 calc R U . . .
C14 C 0.2952(2) 0.18047(12) 0.25101(15) 0.0364(7) Uani 1 1 d . . . . .
H14 H 0.288157 0.146351 0.235056 0.044 Uiso 1 1 calc R U . . .
C15 C 0.2127(2) 0.20992(12) 0.25690(14) 0.0347(6) Uani 1 1 d . . . . .
H15 H 0.149091 0.196249 0.244424 0.042 Uiso 1 1 calc R U . . .
C16 C 0.2232(2) 0.25928(11) 0.28101(14) 0.0316(6) Uani 1 1 d . . . . .
H16 H 0.166562 0.279373 0.285523 0.038 Uiso 1 1 calc R U . . .
C17 C 0.31614(18) 0.27985(10) 0.29877(13) 0.0242(5) Uani 1 1 d . . . . .
H17 H 0.322641 0.313785 0.315469 0.029 Uiso 1 1 calc R U . . .
C18 C 0.6070(2) 0.37789(10) 0.46593(13) 0.0261(5) Uani 1 1 d . . . . .
H18 H 0.549027 0.359243 0.471751 0.031 Uiso 1 1 calc R U . . .
C19 C 0.6661(2) 0.39432(10) 0.52234(13) 0.0296(6) Uani 1 1 d . . . . .
H19 H 0.648739 0.387089 0.565845 0.035 Uiso 1 1 calc R U . . .
C20 C 0.7502(2) 0.42118(11) 0.51433(14) 0.0305(6) Uani 1 1 d . . . . .
H20 H 0.791471 0.432939 0.552261 0.037 Uiso 1 1 calc R U . . .
C21 C 0.7741(2) 0.43098(10) 0.44994(13) 0.0263(5) Uani 1 1 d . . . . .
H21 H 0.831859 0.449522 0.443260 0.032 Uiso 1 1 calc R U . . .
C22 C 0.71205(18) 0.41314(9) 0.39568(12) 0.0213(5) Uani 1 1 d . . . . .
C23 C 0.81377(18) 0.47515(9) 0.30675(13) 0.0239(5) Uani 1 1 d . . . . .
C24 C 0.78763(19) 0.52009(10) 0.33772(13) 0.0262(5) Uani 1 1 d . . . . .
H24 H 0.732916 0.520285 0.362985 0.031 Uiso 1 1 calc R U . . .
C25 C 0.8416(2) 0.56474(10) 0.33169(15) 0.0330(6) Uani 1 1 d . . . . .
H25 H 0.824920 0.594940 0.354126 0.040 Uiso 1 1 calc R U . . .
C26 C 0.9191(2) 0.56520(11) 0.29331(18) 0.0395(7) Uani 1 1 d . . . . .
H26 H 0.955815 0.595648 0.289534 0.047 Uiso 1 1 calc R U . . .
C27 C 0.9434(2) 0.52121(11) 0.26014(18) 0.0379(7) Uani 1 1 d . . . . .
H27 H 0.996016 0.521785 0.232976 0.045 Uiso 1 1 calc R U . . .
C28 C 0.8907(2) 0.47613(11) 0.26669(15) 0.0310(6) Uani 1 1 d . . . . .
H28 H 0.907306 0.446101 0.243831 0.037 Uiso 1 1 calc R U . . .
C29 C 0.81574(17) 0.36358(9) 0.30023(12) 0.0213(5) Uani 1 1 d . . . . .
C30 C 0.88717(19) 0.34883(10) 0.35158(14) 0.0269(5) Uani 1 1 d . . . . .
H30 H 0.898337 0.368929 0.391038 0.032 Uiso 1 1 calc R U . . .
C31 C 0.9419(2) 0.30470(11) 0.34490(15) 0.0315(6) Uani 1 1 d . . . . .
H31 H 0.989711 0.294421 0.380164 0.038 Uiso 1 1 calc R U . . .
C32 C 0.9270(2) 0.27563(10) 0.28691(15) 0.0312(6) Uani 1 1 d . . . . .
H32 H 0.964613 0.245556 0.282479 0.037 Uiso 1 1 calc R U . . .
C33 C 0.85707(19) 0.29056(10) 0.23538(15) 0.0290(6) Uani 1 1 d . . . . .
H33 H 0.847251 0.270835 0.195524 0.035 Uiso 1 1 calc R U . . .
C34 C 0.80158(18) 0.33417(9) 0.24200(13) 0.0237(5) Uani 1 1 d . . . . .
H34 H 0.753593 0.344134 0.206696 0.028 Uiso 1 1 calc R U . . .
C35 C 0.66424(19) 0.51459(9) 0.16428(12) 0.0234(5) Uani 1 1 d . . . . .
H35 H 0.718979 0.492279 0.164507 0.028 Uiso 1 1 calc R U . . .
C36 C 0.6641(2) 0.55923(10) 0.12751(14) 0.0320(6) Uani 1 1 d . . . . .
H36 H 0.717589 0.567715 0.103270 0.038 Uiso 1 1 calc R U . . .
C37 C 0.5842(3) 0.59094(11) 0.12708(16) 0.0403(8) Uani 1 1 d . . . . .
H37 H 0.580848 0.621407 0.101205 0.048 Uiso 1 1 calc R U . . .
C38 C 0.5088(2) 0.57843(10) 0.16434(15) 0.0345(6) Uani 1 1 d . . . . .
H38 H 0.453551 0.600322 0.164776 0.041 Uiso 1 1 calc R U . . .
C39 C 0.51463(19) 0.53353(9) 0.20112(12) 0.0222(5) Uani 1 1 d . . . . .
C40 C 0.31894(19) 0.55206(9) 0.24199(12) 0.0229(5) Uani 1 1 d . . . . .
C41 C 0.2775(2) 0.56121(14) 0.17704(15) 0.0446(8) Uani 1 1 d . . . . .
H41 H 0.308442 0.548560 0.140307 0.053 Uiso 1 1 calc R U . . .
C42 C 0.1906(3) 0.58892(16) 0.16564(17) 0.0504(9) Uani 1 1 d . . . . .
H42 H 0.163121 0.595785 0.121081 0.060 Uiso 1 1 calc R U . . .
C43 C 0.1442(2) 0.60644(11) 0.21872(17) 0.0373(7) Uani 1 1 d . . . . .
H43 H 0.086327 0.626481 0.210703 0.045 Uiso 1 1 calc R U . . .
C44 C 0.1816(2) 0.59496(11) 0.28334(16) 0.0334(6) Uani 1 1 d . . . . .
H44 H 0.147862 0.605523 0.319844 0.040 Uiso 1 1 calc R U . . .
C45 C 0.26859(19) 0.56799(10) 0.29490(14) 0.0276(5) Uani 1 1 d . . . . .
H45 H 0.294349 0.560224 0.339548 0.033 Uiso 1 1 calc R U . . .
C46 C 0.49073(18) 0.54513(9) 0.33536(12) 0.0218(5) Uani 1 1 d . . . . .
C47 C 0.5080(2) 0.59766(10) 0.33429(13) 0.0277(5) Uani 1 1 d . . . . .
H47 H 0.484112 0.617111 0.296050 0.033 Uiso 1 1 calc R U . . .
C48 C 0.5598(2) 0.62170(11) 0.38860(14) 0.0324(6) Uani 1 1 d . . . . .
H48 H 0.572218 0.657386 0.387188 0.039 Uiso 1 1 calc R U . . .
C49 C 0.5937(2) 0.59351(11) 0.44524(14) 0.0318(6) Uani 1 1 d . . . . .
H49 H 0.629144 0.609843 0.482554 0.038 Uiso 1 1 calc R U . . .
C50 C 0.5752(2) 0.54148(11) 0.44678(13) 0.0309(6) Uani 1 1 d . . . . .
H50 H 0.597661 0.522253 0.485542 0.037 Uiso 1 1 calc R U . . .
C51 C 0.5243(2) 0.51718(10) 0.39226(13) 0.0255(5) Uani 1 1 d . . . . .
H51 H 0.512294 0.481460 0.393757 0.031 Uiso 1 1 calc R U . . .
C52 C 0.1923(2) 0.41458(11) 0.27093(14) 0.0307(6) Uani 1 1 d . . . . .
H52 H 0.208205 0.435371 0.309325 0.037 Uiso 1 1 calc R U . . .
C53 C 0.0983(2) 0.39471(13) 0.25939(16) 0.0379(7) Uani 1 1 d . . . . .
H53 H 0.050862 0.401705 0.289321 0.045 Uiso 1 1 calc R U . . .
C54 C 0.0749(2) 0.36465(13) 0.20377(16) 0.0375(7) Uani 1 1 d . . . . .
H54 H 0.011057 0.350322 0.195029 0.045 Uiso 1 1 calc R U . . .
C55 C 0.14542(19) 0.35545(11) 0.16051(14) 0.0304(6) Uani 1 1 d . . . . .
H55 H 0.130622 0.334837 0.121814 0.037 Uiso 1 1 calc R U . . .
C56 C 0.23785(18) 0.37692(9) 0.17486(12) 0.0226(5) Uani 1 1 d . . . . .
C57 C 0.30004(18) 0.32074(9) 0.06273(12) 0.0222(5) Uani 1 1 d . . . . .
C58 C 0.2871(2) 0.27172(10) 0.08822(14) 0.0295(6) Uani 1 1 d . . . . .
H58 H 0.290763 0.266566 0.135222 0.035 Uiso 1 1 calc R U . . .
C59 C 0.2688(2) 0.23050(11) 0.04486(15) 0.0350(6) Uani 1 1 d . . . . .
H59 H 0.258028 0.197456 0.062249 0.042 Uiso 1 1 calc R U . . .
C60 C 0.2662(2) 0.23760(12) -0.02362(15) 0.0363(6) Uani 1 1 d . . . . .
H60 H 0.254927 0.209337 -0.053132 0.044 Uiso 1 1 calc R U . . .
C61 C 0.2800(2) 0.28600(12) -0.04902(14) 0.0349(6) Uani 1 1 d . . . . .
H61 H 0.278559 0.290783 -0.095970 0.042 Uiso 1 1 calc R U . . .
C62 C 0.2958(2) 0.32751(10) -0.00621(13) 0.0271(5) Uani 1 1 d . . . . .
H62 H 0.303815 0.360686 -0.024049 0.033 Uiso 1 1 calc R U . . .
C63 C 0.31298(18) 0.43121(9) 0.07170(12) 0.0223(5) Uani 1 1 d . . . . .
C64 C 0.21781(19) 0.44549(11) 0.04702(14) 0.0285(5) Uani 1 1 d . . . . .
H64 H 0.164096 0.424017 0.054324 0.034 Uiso 1 1 calc R U . . .
C65 C 0.2011(2) 0.49088(11) 0.01185(14) 0.0326(6) Uani 1 1 d . . . . .
H65 H 0.135984 0.500554 -0.004328 0.039 Uiso 1 1 calc R U . . .
C66 C 0.2793(2) 0.52214(10) 0.00029(13) 0.0298(6) Uani 1 1 d . . . . .
H66 H 0.267834 0.553028 -0.024179 0.036 Uiso 1 1 calc R U . . .
C67 C 0.3738(2) 0.50825(10) 0.02444(13) 0.0265(5) Uani 1 1 d . . . . .
H67 H 0.427335 0.529683 0.016586 0.032 Uiso 1 1 calc R U . . .
C68 C 0.39105(18) 0.46286(9) 0.06035(12) 0.0224(5) Uani 1 1 d . . . . .
H68 H 0.456154 0.453576 0.077040 0.027 Uiso 1 1 calc R U . . .
Cl3 Cl 0.96256(7) 0.12989(4) 0.51237(6) 0.0663(3) Uani 1 1 d . . . . .
C71 C 1.0272(3) 0.17710(18) 0.4726(3) 0.0706(12) Uani 1 1 d . . . . .
H71C H 1.085722 0.188045 0.502401 0.085 Uiso 0.730(19) 1 calc R U P A 2
H71D H 0.984726 0.207306 0.462223 0.085 Uiso 0.730(19) 1 calc R U P A 2
H71A H 0.994804 0.210387 0.478402 0.085 Uiso 0.270(19) 1 calc R U P A 1
H71B H 1.094291 0.179308 0.496239 0.085 Uiso 0.270(19) 1 calc R U P A 1
Cl4A Cl 1.0362(15) 0.1696(4) 0.3960(6) 0.088(4) Uani 0.270(19) 1 d . . P A 1
Cl4B Cl 1.0644(3) 0.1500(5) 0.3955(2) 0.115(2) Uani 0.730(19) 1 d . . P A 2
Cl5A Cl 1.02967(14) 0.48073(7) 0.43290(12) 0.0804(8) Uani 0.654(3) 1 d . . P B 2
Cl5B Cl 1.1164(3) 0.38735(10) 0.47105(19) 0.0629(12) Uani 0.346(3) 1 d . . P B 1
Cl6A Cl 1.0835(2) 0.48428(9) 0.40079(13) 0.0436(8) Uani 0.346(3) 1 d . . P B 1
Cl6B Cl 1.1734(2) 0.40265(15) 0.45699(13) 0.1199(13) Uani 0.654(3) 1 d . . P B 2
C70 C 1.0744(4) 0.4306(2) 0.4869(3) 0.0476(13) Uani 0.654(3) 1 d . . P B 2
H70A H 1.093568 0.444236 0.532338 0.057 Uiso 0.654(3) 1 calc R U P B 2
H70B H 1.022098 0.404793 0.489821 0.057 Uiso 0.654(3) 1 calc R U P B 2
C69 C 1.1628(7) 0.4481(4) 0.4565(5) 0.042(2) Uani 0.346(3) 1 d . . P B 1
H69A H 1.226645 0.444472 0.438092 0.050 Uiso 0.346(3) 1 calc R U P B 1
H69B H 1.174695 0.466647 0.499548 0.050 Uiso 0.346(3) 1 calc R U P B 1
P5 P 0.97279(5) 0.30436(3) 0.59294(4) 0.03059(15) Uani 1 1 d . . . . .
F1 F 0.93703(17) 0.36205(8) 0.58061(11) 0.0571(6) Uani 1 1 d . . . . .
F2 F 0.97716(17) 0.29724(9) 0.51452(10) 0.0608(6) Uani 1 1 d . . . . .
F3 F 1.08267(13) 0.32419(8) 0.60143(11) 0.0507(5) Uani 1 1 d . . . . .
F4 F 1.01083(19) 0.24753(7) 0.60721(13) 0.0633(6) Uani 1 1 d . . . . .
F5 F 0.96772(14) 0.31194(7) 0.67170(9) 0.0426(4) Uani 1 1 d . . . . .
F6 F 0.86290(15) 0.28497(12) 0.58575(11) 0.0724(8) Uani 1 1 d . . . . .

loop_
_atom_site_aniso_label
_atom_site_aniso_U_11
_atom_site_aniso_U_22
_atom_site_aniso_U_33
_atom_site_aniso_U_23
_atom_site_aniso_U_13
_atom_site_aniso_U_12
Cu1 0.01931(17) 0.01453(16) 0.02076(17) 0.00067(13) 0.00101(13) -0.00022(12)
H 0.053(17) 0.047(17) 0.049(17) 0.014(14) 0.023(15) 0.004(14)
Cu2 0.02150(17) 0.01418(17) 0.02202(17) 0.00220(13) 0.00108(13) -0.00138(13)
Cu3 0.02350(18) 0.01183(16) 0.02199(17) -0.00013(13) 0.00287(13) -0.00137(13)
Cu4 0.02545(18) 0.01408(17) 0.02293(18) 0.00022(13) 0.00578(14) 0.00104(13)
Cl1 0.0301(3) 0.0224(3) 0.0216(3) 0.0012(2) 0.0073(2) 0.0023(2)
Cl2 0.0242(3) 0.0188(3) 0.0211(3) -0.0001(2) 0.0049(2) -0.0020(2)
P1 0.0190(3) 0.0165(3) 0.0207(3) 0.0035(2) 0.0010(2) -0.0020(2)
P2 0.0199(3) 0.0145(3) 0.0223(3) 0.0002(2) 0.0017(2) -0.0021(2)
P3 0.0206(3) 0.0108(2) 0.0190(3) 0.0013(2) 0.0011(2) -0.0008(2)
P4 0.0280(3) 0.0132(3) 0.0188(3) 0.0000(2) 0.0051(2) 0.0033(2)
N1 0.0284(10) 0.0115(9) 0.0227(10) 0.0001(8) 0.0052(8) 0.0002(8)
N2 0.0275(10) 0.0131(9) 0.0202(9) -0.0003(7) 0.0030(8) -0.0009(8)
N3 0.0272(10) 0.0139(9) 0.0231(10) -0.0008(8) 0.0032(8) -0.0015(8)
N4 0.0225(10) 0.0229(10) 0.0272(10) 0.0054(8) 0.0055(8) 0.0039(8)
C1 0.0444(15) 0.0172(12) 0.0229(12) -0.0003(9) 0.0093(11) 0.0010(11)
C2 0.0471(16) 0.0213(12) 0.0293(13) -0.0043(10) 0.0165(12) -0.0021(11)
C3 0.0341(14) 0.0168(12) 0.0386(15) -0.0024(11) 0.0104(11) 0.0034(10)
C4 0.0302(13) 0.0142(11) 0.0313(13) 0.0010(10) 0.0067(10) 0.0012(9)
C5 0.0225(11) 0.0115(10) 0.0250(11) 0.0003(9) 0.0015(9) -0.0023(9)
C6 0.0263(12) 0.0132(11) 0.0226(11) 0.0002(9) -0.0001(9) 0.0013(9)
C7 0.0291(13) 0.0292(14) 0.0332(14) 0.0083(11) -0.0007(11) -0.0026(11)
C8 0.0291(14) 0.0442(17) 0.0374(15) 0.0050(13) -0.0055(12) 0.0043(12)
C9 0.0461(17) 0.0321(15) 0.0259(13) 0.0059(11) -0.0050(12) 0.0149(13)
C10 0.0474(16) 0.0199(12) 0.0225(12) 0.0049(10) 0.0015(11) 0.0027(11)
C11 0.0341(13) 0.0171(11) 0.0229(12) 0.0001(9) 0.0028(10) -0.0013(10)
C12 0.0244(12) 0.0173(11) 0.0188(10) 0.0027(9) 0.0011(9) -0.0030(9)
C13 0.0298(13) 0.0220(13) 0.0339(14) -0.0063(10) 0.0046(11) -0.0042(10)
C14 0.0415(16) 0.0339(15) 0.0340(15) -0.0105(12) 0.0045(12) -0.0176(13)
C15 0.0291(14) 0.0457(17) 0.0281(13) 0.0042(12) -0.0020(11) -0.0155(12)
C16 0.0253(13) 0.0341(15) 0.0344(14) 0.0127(12) -0.0006(11) -0.0012(11)
C17 0.0242(12) 0.0199(12) 0.0279(12) 0.0060(10) 0.0002(10) -0.0013(9)
C18 0.0340(14) 0.0223(12) 0.0227(12) 0.0016(10) 0.0058(10) -0.0020(10)
C19 0.0411(15) 0.0265(13) 0.0211(12) 0.0024(10) 0.0027(11) 0.0012(11)
C20 0.0347(14) 0.0305(14) 0.0246(13) -0.0029(11) -0.0040(11) -0.0001(11)
C21 0.0269(13) 0.0243(13) 0.0267(12) -0.0017(10) -0.0017(10) 0.0013(10)
C22 0.0235(12) 0.0141(11) 0.0261(12) -0.0012(9) 0.0007(9) 0.0013(9)
C23 0.0220(12) 0.0198(12) 0.0288(12) 0.0022(10) -0.0020(9) -0.0029(9)
C24 0.0262(12) 0.0203(12) 0.0312(13) 0.0002(10) -0.0007(10) -0.0013(10)
C25 0.0346(15) 0.0203(13) 0.0419(16) -0.0003(11) -0.0063(12) -0.0017(11)
C26 0.0317(15) 0.0264(14) 0.059(2) 0.0055(14) -0.0009(14) -0.0085(12)
C27 0.0260(14) 0.0312(15) 0.0573(19) 0.0030(13) 0.0085(13) -0.0078(11)
C28 0.0282(13) 0.0245(13) 0.0401(15) 0.0009(11) 0.0029(11) -0.0022(10)
C29 0.0210(11) 0.0180(11) 0.0253(12) 0.0026(9) 0.0044(9) -0.0021(9)
C30 0.0245(12) 0.0250(13) 0.0305(13) 0.0005(10) -0.0005(10) 0.0002(10)
C31 0.0284(13) 0.0302(14) 0.0354(14) 0.0062(12) 0.0016(11) 0.0037(11)
C32 0.0267(13) 0.0232(13) 0.0446(16) 0.0018(11) 0.0084(11) 0.0057(10)
C33 0.0253(13) 0.0243(13) 0.0379(14) -0.0062(11) 0.0064(11) -0.0017(10)
C34 0.0217(12) 0.0210(12) 0.0285(12) 0.0010(10) 0.0032(9) -0.0025(9)
C35 0.0290(13) 0.0177(11) 0.0240(12) 0.0022(9) 0.0053(10) -0.0019(9)
C36 0.0453(16) 0.0205(13) 0.0327(14) 0.0013(11) 0.0163(12) -0.0008(11)
C37 0.066(2) 0.0210(13) 0.0395(16) 0.0108(12) 0.0292(15) 0.0129(13)
C38 0.0524(18) 0.0180(12) 0.0363(15) 0.0041(11) 0.0196(13) 0.0130(12)
C39 0.0330(13) 0.0147(11) 0.0193(11) -0.0019(9) 0.0053(9) 0.0028(9)
C40 0.0276(12) 0.0173(11) 0.0243(12) -0.0020(9) 0.0045(10) 0.0039(9)
C41 0.0463(18) 0.063(2) 0.0249(14) 0.0028(14) 0.0080(13) 0.0273(16)
C42 0.0444(18) 0.072(2) 0.0344(16) 0.0183(16) 0.0040(14) 0.0288(17)
C43 0.0297(14) 0.0307(15) 0.0522(18) 0.0051(13) 0.0079(13) 0.0110(12)
C44 0.0238(13) 0.0354(15) 0.0418(16) -0.0139(13) 0.0071(11) 0.0009(11)
C45 0.0248(12) 0.0309(14) 0.0275(13) -0.0056(11) 0.0046(10) -0.0017(10)
C46 0.0267(12) 0.0176(11) 0.0221(11) -0.0031(9) 0.0073(9) 0.0016(9)
C47 0.0372(14) 0.0193(12) 0.0274(13) 0.0012(10) 0.0062(11) -0.0009(10)
C48 0.0445(16) 0.0218(13) 0.0319(14) -0.0038(11) 0.0080(12) -0.0090(11)
C49 0.0362(15) 0.0353(15) 0.0247(13) -0.0065(11) 0.0068(11) -0.0098(12)
C50 0.0377(15) 0.0313(14) 0.0237(12) 0.0007(11) 0.0037(11) -0.0008(12)
C51 0.0355(14) 0.0189(12) 0.0225(12) 0.0005(9) 0.0047(10) 0.0006(10)
C52 0.0280(13) 0.0352(15) 0.0303(13) 0.0065(11) 0.0102(11) 0.0109(11)
C53 0.0242(13) 0.0529(19) 0.0383(16) 0.0155(14) 0.0117(12) 0.0102(13)
C54 0.0198(13) 0.0508(18) 0.0419(16) 0.0194(14) 0.0031(11) -0.0015(12)
C55 0.0233(13) 0.0360(15) 0.0314(13) 0.0114(12) 0.0000(10) -0.0040(11)
C56 0.0214(11) 0.0212(12) 0.0250(12) 0.0098(9) 0.0014(9) -0.0005(9)
C57 0.0210(11) 0.0212(12) 0.0238(12) 0.0019(9) -0.0001(9) -0.0043(9)
C58 0.0369(14) 0.0226(13) 0.0283(13) 0.0034(10) 0.0004(11) -0.0073(11)
C59 0.0415(16) 0.0242(14) 0.0390(15) 0.0019(12) 0.0023(12) -0.0103(12)
C60 0.0419(16) 0.0322(15) 0.0342(15) -0.0079(12) 0.0016(12) -0.0085(12)
C61 0.0434(16) 0.0362(15) 0.0249(13) -0.0018(12) 0.0030(11) -0.0061(13)
C62 0.0300(13) 0.0277(13) 0.0239(12) 0.0045(10) 0.0035(10) -0.0027(10)
C63 0.0257(12) 0.0196(12) 0.0218(11) 0.0039(9) 0.0033(9) 0.0023(9)
C64 0.0249(13) 0.0299(14) 0.0307(13) 0.0092(11) 0.0032(10) -0.0001(10)
C65 0.0328(14) 0.0324(15) 0.0325(14) 0.0079(12) 0.0038(11) 0.0091(11)
C66 0.0404(15) 0.0247(13) 0.0253(13) 0.0067(10) 0.0078(11) 0.0093(11)
C67 0.0374(14) 0.0190(12) 0.0246(12) 0.0030(10) 0.0101(10) -0.0010(10)
C68 0.0241(12) 0.0201(12) 0.0237(11) 0.0013(9) 0.0054(9) 0.0002(9)
Cl3 0.0458(5) 0.0765(7) 0.0722(6) -0.0100(5) -0.0135(4) -0.0006(5)
C71 0.051(2) 0.069(3) 0.089(3) -0.002(2) -0.004(2) 0.008(2)
Cl4A 0.124(9) 0.078(5) 0.051(4) 0.014(3) -0.044(5) -0.030(4)
Cl4B 0.0598(16) 0.223(6) 0.0584(15) -0.037(3) -0.0104(11) -0.033(2)
Cl5A 0.0461(10) 0.0845(12) 0.1035(15) 0.0540(11) -0.0238(10) -0.0175(8)
Cl5B 0.060(2) 0.0412(14) 0.081(2) 0.0223(14) -0.0219(16) -0.0182(13)
Cl6A 0.0453(16) 0.0353(12) 0.0466(14) -0.0012(9) -0.0107(11) 0.0042(10)
Cl6B 0.0921(18) 0.179(3) 0.0981(16) 0.0586(18) 0.0539(14) 0.074(2)
C70 0.048(3) 0.052(3) 0.042(3) 0.010(2) -0.001(2) 0.005(2)
C69 0.036(5) 0.040(5) 0.045(5) 0.003(4) -0.014(4) 0.016(4)
P5 0.0242(3) 0.0360(4) 0.0317(3) -0.0031(3) 0.0037(3) -0.0008(3)
F1 0.0651(13) 0.0600(13) 0.0483(11) 0.0179(10) 0.0165(10) 0.0313(11)
F2 0.0711(14) 0.0766(15) 0.0375(10) -0.0162(10) 0.0191(10) -0.0255(12)
F3 0.0302(9) 0.0509(12) 0.0714(14) -0.0075(10) 0.0069(9) -0.0070(8)
F4 0.0867(16) 0.0281(10) 0.0780(16) -0.0087(10) 0.0229(13) 0.0035(10)
F5 0.0505(11) 0.0442(10) 0.0329(9) 0.0003(8) 0.0035(8) 0.0077(8)
F6 0.0353(11) 0.132(2) 0.0481(12) 0.0061(13) -0.0013(9) -0.0343(13)

loop_
_atom_type_symbol
_atom_type_description
_atom_type_scat_dispersion_real
_atom_type_scat_dispersion_imag
_atom_type_scat_source
C C 0.0181 0.0091 'International Tables Vol C Tables 4.2.6.8 and 6.1.1.4'
H H 0.0000 0.0000 'International Tables Vol C Tables 4.2.6.8 and 6.1.1.4'
Cl Cl 0.3639 0.7018 'International Tables Vol C Tables 4.2.6.8 and 6.1.1.4'
Cu Cu -1.9646 0.5888 'International Tables Vol C Tables 4.2.6.8 and 6.1.1.4'
F F 0.0727 0.0534 'International Tables Vol C Tables 4.2.6.8 and 6.1.1.4'
N N 0.0311 0.0180 'International Tables Vol C Tables 4.2.6.8 and 6.1.1.4'
P P 0.2955 0.4335 'International Tables Vol C Tables 4.2.6.8 and 6.1.1.4'

loop_
_geom_angle_atom_site_label_1
_geom_angle_atom_site_label_2
_geom_angle_atom_site_label_3
_geom_angle
_geom_angle_site_symmetry_1
_geom_angle_site_symmetry_3
_geom_angle_publ_flag
Cu2 Cu1 H 39.0(11) . . ?
Cu2 Cu1 Cu3 57.980(12) . . ?
Cu2 Cu1 Cu4 62.957(13) . . ?
Cu3 Cu1 H 29.2(12) . . ?
Cu4 Cu1 H 34.3(12) . . ?
Cu4 Cu1 Cu3 54.090(11) . . ?
Cl2 Cu1 H 97.5(11) . . ?
Cl2 Cu1 Cu2 58.458(17) . . ?
Cl2 Cu1 Cu3 110.574(19) . . ?
Cl2 Cu1 Cu4 113.385(19) . . ?
P1 Cu1 H 114.4(12) . . ?
P1 Cu1 Cu2 128.10(2) . . ?
P1 Cu1 Cu3 125.63(2) . . ?
P1 Cu1 Cu4 80.06(2) . . ?
P1 Cu1 Cl2 113.87(2) . . ?
N1 Cu1 H 116.0(12) . . ?
N1 Cu1 Cu2 113.62(6) . . ?
N1 Cu1 Cu3 88.82(6) . . ?
N1 Cu1 Cu4 139.67(6) . . ?
N1 Cu1 Cl2 92.67(6) . . ?
N1 Cu1 P1 118.10(6) . . ?
Cu1 Cu2 H 41.6(13) . . ?
Cu1 Cu2 Cu3 68.221(13) . . ?
Cu1 Cu2 Cu4 62.671(13) . . ?
Cu3 Cu2 H 35.9(13) . . ?
Cu3 Cu2 Cu4 56.789(12) . . ?
Cu4 Cu2 H 32.8(13) . . ?
Cl2 Cu2 Cu1 56.781(16) . . ?
Cl2 Cu2 H 98.3(13) . . ?
Cl2 Cu2 Cu3 118.213(19) . . ?
Cl2 Cu2 Cu4 111.714(19) . . ?
P2 Cu2 Cu1 131.46(2) . . ?
P2 Cu2 H 117.3(12) . . ?
P2 Cu2 Cu3 81.43(2) . . ?
P2 Cu2 Cu4 128.23(2) . . ?
P2 Cu2 Cl2 114.69(2) . . ?
N2 Cu2 Cu1 117.01(6) . . ?
N2 Cu2 H 121.6(13) . . ?
N2 Cu2 Cu3 141.98(6) . . ?
N2 Cu2 Cu4 90.73(6) . . ?
N2 Cu2 Cl2 90.39(6) . . ?
N2 Cu2 P2 110.34(6) . . ?
Cu1 Cu3 H 30.2(13) . . ?
Cu2 Cu3 Cu1 53.800(11) . . ?
Cu2 Cu3 H 35.0(12) . . ?
Cu4 Cu3 Cu1 60.067(12) . . ?
Cu4 Cu3 H 38.9(12) . . ?
Cu4 Cu3 Cu2 63.831(13) . . ?
Cl1 Cu3 Cu1 110.363(19) . . ?
Cl1 Cu3 H 95.7(12) . . ?
Cl1 Cu3 Cu2 113.82(2) . . ?
Cl1 Cu3 Cu4 56.738(17) . . ?
P3 Cu3 Cu1 78.981(19) . . ?
P3 Cu3 H 109.2(13) . . ?
P3 Cu3 Cu2 120.61(2) . . ?
P3 Cu3 Cu4 124.01(2) . . ?
P3 Cu3 Cl1 115.26(2) . . ?
N3 Cu3 Cu1 144.07(6) . . ?
N3 Cu3 H 124.7(13) . . ?
N3 Cu3 Cu2 92.44(6) . . ?
N3 Cu3 Cu4 120.07(6) . . ?
N3 Cu3 Cl1 93.38(6) . . ?
N3 Cu3 P3 115.54(6) . . ?
Cu1 Cu4 H 35.2(13) . . ?
Cu1 Cu4 Cu2 54.372(11) . . ?
Cu2 Cu4 H 31.7(12) . . ?
Cu3 Cu4 Cu1 65.843(13) . . ?
Cu3 Cu4 H 38.5(12) . . ?
Cu3 Cu4 Cu2 59.380(12) . . ?
Cl1 Cu4 Cu1 115.22(2) . . ?
Cl1 Cu4 H 95.0(12) . . ?
Cl1 Cu4 Cu2 109.61(2) . . ?
Cl1 Cu4 Cu3 56.450(17) . . ?
P4 Cu4 Cu1 122.45(2) . . ?
P4 Cu4 H 112.8(12) . . ?
P4 Cu4 Cu2 81.15(2) . . ?
P4 Cu4 Cu3 123.62(2) . . ?
P4 Cu4 Cl1 112.87(3) . . ?
N4 Cu4 Cu1 89.91(6) . . ?
N4 Cu4 H 121.0(13) . . ?
N4 Cu4 Cu2 143.00(6) . . ?
N4 Cu4 Cu3 118.69(6) . . ?
N4 Cu4 Cl1 93.24(6) . . ?
N4 Cu4 P4 117.01(6) . . ?
Cu3 Cl1 Cu4 66.812(18) . . ?
Cu1 Cl2 Cu2 64.760(17) . . ?
C56 P1 Cu1 113.12(8) . . ?
C56 P1 C63 99.51(11) . . ?
C57 P1 Cu1 112.71(8) . . ?
C57 P1 C56 104.80(12) . . ?
C57 P1 C63 104.93(11) . . ?
C63 P1 Cu1 120.00(8) . . ?
C22 P2 Cu2 114.24(8) . . ?
C23 P2 Cu2 110.98(8) . . ?
C23 P2 C22 104.10(11) . . ?
C23 P2 C29 106.36(11) . . ?
C29 P2 Cu2 119.11(8) . . ?
C29 P2 C22 100.55(11) . . ?
C5 P3 Cu3 114.20(8) . . ?
C6 P3 Cu3 114.48(8) . . ?
C6 P3 C5 102.73(11) . . ?
C6 P3 C12 107.20(11) . . ?
C12 P3 Cu3 117.53(8) . . ?
C12 P3 C5 98.62(11) . . ?
C39 P4 Cu4 115.13(8) . . ?
C40 P4 Cu4 114.21(8) . . ?
C40 P4 C39 106.06(11) . . ?
C40 P4 C46 102.60(11) . . ?
C46 P4 Cu4 119.01(8) . . ?
C46 P4 C39 97.67(11) . . ?
C1 N1 Cu1 113.27(16) . . ?
C1 N1 C5 118.2(2) . . ?
C5 N1 Cu1 126.49(16) . . ?
C35 N2 Cu2 113.62(16) . . ?
C35 N2 C39 118.7(2) . . ?
C39 N2 Cu2 127.16(17) . . ?
C18 N3 Cu3 116.61(17) . . ?
C18 N3 C22 118.2(2) . . ?
C22 N3 Cu3 125.15(17) . . ?
C52 N4 Cu4 115.74(19) . . ?
C52 N4 C56 118.1(2) . . ?
C56 N4 Cu4 125.68(17) . . ?
N1 C1 H1 118.6 . . ?
N1 C1 C2 122.9(2) . . ?
C2 C1 H1 118.6 . . ?
C1 C2 H2 120.5 . . ?
C3 C2 C1 119.0(2) . . ?
C3 C2 H2 120.5 . . ?
C2 C3 H3 120.6 . . ?
C2 C3 C4 118.9(2) . . ?
C4 C3 H3 120.6 . . ?
C3 C4 H4 120.4 . . ?
C5 C4 C3 119.1(2) . . ?
C5 C4 H4 120.4 . . ?
N1 C5 P3 113.34(17) . . ?
N1 C5 C4 121.7(2) . . ?
C4 C5 P3 124.89(19) . . ?
C7 C6 P3 117.53(19) . . ?
C11 C6 P3 123.39(19) . . ?
C11 C6 C7 118.9(2) . . ?
C6 C7 H7 119.8 . . ?
C8 C7 C6 120.5(3) . . ?
C8 C7 H7 119.8 . . ?
C7 C8 H8 120.0 . . ?
C7 C8 C9 120.0(3) . . ?
C9 C8 H8 120.0 . . ?
C8 C9 H9 120.2 . . ?
C10 C9 C8 119.6(2) . . ?
C10 C9 H9 120.2 . . ?
C9 C10 H10 119.7 . . ?
C9 C10 C11 120.7(3) . . ?
C11 C10 H10 119.7 . . ?
C6 C11 H11 119.9 . . ?
C10 C11 C6 120.3(3) . . ?
C10 C11 H11 119.9 . . ?
C13 C12 P3 121.18(19) . . ?
C17 C12 P3 119.51(18) . . ?
C17 C12 C13 119.2(2) . . ?
C12 C13 H13 119.9 . . ?
C14 C13 C12 120.2(3) . . ?
C14 C13 H13 119.9 . . ?
C13 C14 H14 119.9 . . ?
C15 C14 C13 120.3(3) . . ?
C15 C14 H14 119.9 . . ?
C14 C15 H15 120.2 . . ?
C16 C15 C14 119.7(3) . . ?
C16 C15 H15 120.2 . . ?
C15 C16 H16 119.7 . . ?
C15 C16 C17 120.6(3) . . ?
C17 C16 H16 119.7 . . ?
C12 C17 C16 120.0(2) . . ?
C12 C17 H17 120.0 . . ?
C16 C17 H17 120.0 . . ?
N3 C18 H18 118.7 . . ?
N3 C18 C19 122.6(2) . . ?
C19 C18 H18 118.7 . . ?
C18 C19 H19 120.5 . . ?
C20 C19 C18 119.0(2) . . ?
C20 C19 H19 120.5 . . ?
C19 C20 H20 120.4 . . ?
C19 C20 C21 119.2(2) . . ?
C21 C20 H20 120.4 . . ?
C20 C21 H21 120.6 . . ?
C22 C21 C20 118.8(2) . . ?
C22 C21 H21 120.6 . . ?
N3 C22 P2 113.10(17) . . ?
N3 C22 C21 122.1(2) . . ?
C21 C22 P2 124.7(2) . . ?
C24 C23 P2 119.8(2) . . ?
C28 C23 P2 120.2(2) . . ?
C28 C23 C24 119.3(2) . . ?
C23 C24 H24 119.9 . . ?
C25 C24 C23 120.2(3) . . ?
C25 C24 H24 119.9 . . ?
C24 C25 H25 119.9 . . ?
C26 C25 C24 120.3(3) . . ?
C26 C25 H25 119.9 . . ?
C25 C26 H26 120.0 . . ?
C25 C26 C27 120.1(3) . . ?
C27 C26 H26 120.0 . . ?
C26 C27 H27 120.0 . . ?
C26 C27 C28 120.0(3) . . ?
C28 C27 H27 120.0 . . ?
C23 C28 C27 120.1(3) . . ?
C23 C28 H28 120.0 . . ?
C27 C28 H28 120.0 . . ?
C30 C29 P2 122.3(2) . . ?
C34 C29 P2 118.36(19) . . ?
C34 C29 C30 119.3(2) . . ?
C29 C30 H30 120.0 . . ?
C31 C30 C29 120.0(3) . . ?
C31 C30 H30 120.0 . . ?
C30 C31 H31 119.9 . . ?
C32 C31 C30 120.3(3) . . ?
C32 C31 H31 119.9 . . ?
C31 C32 H32 120.0 . . ?
C31 C32 C33 119.9(2) . . ?
C33 C32 H32 120.0 . . ?
C32 C33 H33 120.0 . . ?
C34 C33 C32 120.1(3) . . ?
C34 C33 H33 120.0 . . ?
C29 C34 H34 119.8 . . ?
C33 C34 C29 120.4(2) . . ?
C33 C34 H34 119.8 . . ?
N2 C35 H35 118.5 . . ?
N2 C35 C36 123.0(2) . . ?
C36 C35 H35 118.5 . . ?
C35 C36 H36 121.0 . . ?
C37 C36 C35 118.0(3) . . ?
C37 C36 H36 121.0 . . ?
C36 C37 H37 120.1 . . ?
C36 C37 C38 119.8(3) . . ?
C38 C37 H37 120.1 . . ?
C37 C38 H38 120.4 . . ?
C37 C38 C39 119.2(3) . . ?
C39 C38 H38 120.4 . . ?
N2 C39 P4 112.75(17) . . ?
N2 C39 C38 121.3(2) . . ?
C38 C39 P4 125.8(2) . . ?
C41 C40 P4 122.6(2) . . ?
C41 C40 C45 118.7(2) . . ?
C45 C40 P4 118.3(2) . . ?
C40 C41 H41 120.0 . . ?
C40 C41 C42 120.1(3) . . ?
C42 C41 H41 120.0 . . ?
C41 C42 H42 119.9 . . ?
C43 C42 C41 120.3(3) . . ?
C43 C42 H42 119.9 . . ?
C42 C43 H43 119.9 . . ?
C44 C43 C42 120.1(3) . . ?
C44 C43 H43 119.9 . . ?
C43 C44 H44 120.1 . . ?
C43 C44 C45 119.7(3) . . ?
C45 C44 H44 120.1 . . ?
C40 C45 H45 119.5 . . ?
C44 C45 C40 120.9(3) . . ?
C44 C45 H45 119.5 . . ?
C47 C46 P4 119.78(19) . . ?
C51 C46 P4 120.94(19) . . ?
C51 C46 C47 119.2(2) . . ?
C46 C47 H47 119.7 . . ?
C48 C47 C46 120.5(3) . . ?
C48 C47 H47 119.7 . . ?
C47 C48 H48 120.0 . . ?
C47 C48 C49 120.0(3) . . ?
C49 C48 H48 120.0 . . ?
C48 C49 H49 120.2 . . ?
C50 C49 C48 119.6(3) . . ?
C50 C49 H49 120.2 . . ?
C49 C50 H50 119.7 . . ?
C49 C50 C51 120.6(3) . . ?
C51 C50 H50 119.7 . . ?
C46 C51 H51 120.0 . . ?
C50 C51 C46 120.0(2) . . ?
C50 C51 H51 120.0 . . ?
N4 C52 H52 118.6 . . ?
N4 C52 C53 122.8(3) . . ?
C53 C52 H52 118.6 . . ?
C52 C53 H53 120.6 . . ?
C54 C53 C52 118.8(3) . . ?
C54 C53 H53 120.6 . . ?
C53 C54 H54 120.3 . . ?
C53 C54 C55 119.4(3) . . ?
C55 C54 H54 120.3 . . ?
C54 C55 H55 120.6 . . ?
C56 C55 C54 118.8(3) . . ?
C56 C55 H55 120.6 . . ?
N4 C56 P1 113.10(18) . . ?
N4 C56 C55 122.1(2) . . ?
C55 C56 P1 124.7(2) . . ?
C58 C57 P1 118.95(19) . . ?
C62 C57 P1 121.42(19) . . ?
C62 C57 C58 119.2(2) . . ?
C57 C58 H58 119.9 . . ?
C59 C58 C57 120.1(3) . . ?
C59 C58 H58 119.9 . . ?
C58 C59 H59 120.0 . . ?
C60 C59 C58 120.1(3) . . ?
C60 C59 H59 120.0 . . ?
C59 C60 H60 120.0 . . ?
C59 C60 C61 119.9(3) . . ?
C61 C60 H60 120.0 . . ?
C60 C61 H61 119.8 . . ?
C60 C61 C62 120.3(3) . . ?
C62 C61 H61 119.8 . . ?
C57 C62 H62 119.9 . . ?
C61 C62 C57 120.3(2) . . ?
C61 C62 H62 119.9 . . ?
C64 C63 P1 121.37(19) . . ?
C68 C63 P1 119.39(19) . . ?
C68 C63 C64 119.2(2) . . ?
C63 C64 H64 119.8 . . ?
C65 C64 C63 120.4(3) . . ?
C65 C64 H64 119.8 . . ?
C64 C65 H65 119.9 . . ?
C66 C65 C64 120.1(3) . . ?
C66 C65 H65 119.9 . . ?
C65 C66 H66 120.1 . . ?
C67 C66 C65 119.8(2) . . ?
C67 C66 H66 120.1 . . ?
C66 C67 H67 119.8 . . ?
C66 C67 C68 120.3(2) . . ?
C68 C67 H67 119.8 . . ?
C63 C68 C67 120.1(2) . . ?
C63 C68 H68 120.0 . . ?
C67 C68 H68 120.0 . . ?
Cl3 C71 H71C 110.0 . . ?
Cl3 C71 H71D 110.0 . . ?
Cl3 C71 H71A 108.0 . . ?
Cl3 C71 H71B 108.0 . . ?
Cl3 C71 Cl4B 108.3(4) . . ?
H71C C71 H71D 108.4 . . ?
H71A C71 H71B 107.3 . . ?
Cl4A C71 Cl3 117.0(5) . . ?
Cl4A C71 H71A 108.0 . . ?
Cl4A C71 H71B 108.0 . . ?
Cl4B C71 H71C 110.0 . . ?
Cl4B C71 H71D 110.0 . . ?
Cl5A C70 H70A 109.7 . . ?
Cl5A C70 H70B 109.7 . . ?
Cl6B C70 Cl5A 109.7(3) . . ?
Cl6B C70 H70A 109.7 . . ?
Cl6B C70 H70B 109.7 . . ?
H70A C70 H70B 108.2 . . ?
Cl5B C69 Cl6A 112.7(5) . . ?
Cl5B C69 H69A 109.0 . . ?
Cl5B C69 H69B 109.0 . . ?
Cl6A C69 H69A 109.0 . . ?
Cl6A C69 H69B 109.0 . . ?
H69A C69 H69B 107.8 . . ?
F1 P5 F5 89.47(11) . . ?
F2 P5 F1 90.06(13) . . ?
F2 P5 F5 179.49(14) . . ?
F3 P5 F1 88.82(12) . . ?
F3 P5 F2 90.43(12) . . ?
F3 P5 F4 89.86(12) . . ?
F3 P5 F5 89.75(11) . . ?
F4 P5 F1 178.13(14) . . ?
F4 P5 F2 91.27(13) . . ?
F4 P5 F5 89.20(12) . . ?
F6 P5 F1 90.92(15) . . ?
F6 P5 F2 90.56(12) . . ?
F6 P5 F3 178.97(14) . . ?
F6 P5 F4 90.38(15) . . ?
F6 P5 F5 89.26(11) . . ?

loop_
_geom_bond_atom_site_label_1
_geom_bond_atom_site_label_2
_geom_bond_distance
_geom_bond_site_symmetry_2
_geom_bond_publ_flag
Cu1 H 1.76(4) . ?
Cu1 Cu2 2.6157(5) . ?
Cu1 Cu3 3.0100(5) . ?
Cu1 Cu4 2.8589(5) . ?
Cu1 Cl2 2.4192(6) . ?
Cu1 P1 2.2016(7) . ?
Cu1 N1 2.068(2) . ?
Cu2 H 1.67(3) . ?
Cu2 Cu3 2.7483(5) . ?
Cu2 Cu4 2.8662(5) . ?
Cu2 Cl2 2.4645(6) . ?
Cu2 P2 2.2194(7) . ?
Cu2 N2 2.066(2) . ?
Cu3 H 1.71(4) . ?
Cu3 Cu4 2.6719(5) . ?
Cu3 Cl1 2.4225(7) . ?
Cu3 P3 2.2119(6) . ?
Cu3 N3 2.057(2) . ?
Cu4 H 1.72(4) . ?
Cu4 Cl1 2.4305(7) . ?
Cu4 P4 2.2113(7) . ?
Cu4 N4 2.061(2) . ?
P1 C56 1.833(3) . ?
P1 C57 1.822(3) . ?
P1 C63 1.836(2) . ?
P2 C22 1.838(3) . ?
P2 C23 1.817(3) . ?
P2 C29 1.833(2) . ?
P3 C5 1.839(2) . ?
P3 C6 1.822(2) . ?
P3 C12 1.829(2) . ?
P4 C39 1.845(3) . ?
P4 C40 1.821(3) . ?
P4 C46 1.834(3) . ?
N1 C1 1.343(3) . ?
N1 C5 1.352(3) . ?
N2 C35 1.339(3) . ?
N2 C39 1.343(3) . ?
N3 C18 1.345(3) . ?
N3 C22 1.353(3) . ?
N4 C52 1.345(3) . ?
N4 C56 1.352(3) . ?
C1 H1 0.9500 . ?
C1 C2 1.381(4) . ?
C2 H2 0.9500 . ?
C2 C3 1.378(4) . ?
C3 H3 0.9500 . ?
C3 C4 1.390(4) . ?
C4 H4 0.9500 . ?
C4 C5 1.390(3) . ?
C6 C7 1.396(4) . ?
C6 C11 1.395(3) . ?
C7 H7 0.9500 . ?
C7 C8 1.391(4) . ?
C8 H8 0.9500 . ?
C8 C9 1.393(4) . ?
C9 H9 0.9500 . ?
C9 C10 1.381(4) . ?
C10 H10 0.9500 . ?
C10 C11 1.387(4) . ?
C11 H11 0.9500 . ?
C12 C13 1.399(3) . ?
C12 C17 1.389(3) . ?
C13 H13 0.9500 . ?
C13 C14 1.389(4) . ?
C14 H14 0.9500 . ?
C14 C15 1.384(5) . ?
C15 H15 0.9500 . ?
C15 C16 1.381(4) . ?
C16 H16 0.9500 . ?
C16 C17 1.393(4) . ?
C17 H17 0.9500 . ?
C18 H18 0.9500 . ?
C18 C19 1.388(4) . ?
C19 H19 0.9500 . ?
C19 C20 1.373(4) . ?
C20 H20 0.9500 . ?
C20 C21 1.393(4) . ?
C21 H21 0.9500 . ?
C21 C22 1.389(3) . ?
C23 C24 1.395(4) . ?
C23 C28 1.395(4) . ?
C24 H24 0.9500 . ?
C24 C25 1.395(4) . ?
C25 H25 0.9500 . ?
C25 C26 1.378(5) . ?
C26 H26 0.9500 . ?
C26 C27 1.389(5) . ?
C27 H27 0.9500 . ?
C27 C28 1.397(4) . ?
C28 H28 0.9500 . ?
C29 C30 1.397(4) . ?
C29 C34 1.396(4) . ?
C30 H30 0.9500 . ?
C30 C31 1.392(4) . ?
C31 H31 0.9500 . ?
C31 C32 1.388(4) . ?
C32 H32 0.9500 . ?
C32 C33 1.389(4) . ?
C33 H33 0.9500 . ?
C33 C34 1.386(4) . ?
C34 H34 0.9500 . ?
C35 H35 0.9500 . ?
C35 C36 1.382(4) . ?
C36 H36 0.9500 . ?
C36 C37 1.373(4) . ?
C37 H37 0.9500 . ?
C37 C38 1.380(4) . ?
C38 H38 0.9500 . ?
C38 C39 1.386(4) . ?
C40 C41 1.387(4) . ?
C40 C45 1.393(4) . ?
C41 H41 0.9500 . ?
C41 C42 1.392(4) . ?
C42 H42 0.9500 . ?
C42 C43 1.378(5) . ?
C43 H43 0.9500 . ?
C43 C44 1.377(4) . ?
C44 H44 0.9500 . ?
C44 C45 1.382(4) . ?
C45 H45 0.9500 . ?
C46 C47 1.395(4) . ?
C46 C51 1.393(4) . ?
C47 H47 0.9500 . ?
C47 C48 1.387(4) . ?
C48 H48 0.9500 . ?
C48 C49 1.393(4) . ?
C49 H49 0.9500 . ?
C49 C50 1.385(4) . ?
C50 H50 0.9500 . ?
C50 C51 1.388(4) . ?
C51 H51 0.9500 . ?
C52 H52 0.9500 . ?
C52 C53 1.385(4) . ?
C53 H53 0.9500 . ?
C53 C54 1.376(5) . ?
C54 H54 0.9500 . ?
C54 C55 1.390(4) . ?
C55 H55 0.9500 . ?
C55 C56 1.387(4) . ?
C57 C58 1.400(3) . ?
C57 C62 1.392(4) . ?
C58 H58 0.9500 . ?
C58 C59 1.392(4) . ?
C59 H59 0.9500 . ?
C59 C60 1.385(4) . ?
C60 H60 0.9500 . ?
C60 C61 1.386(4) . ?
C61 H61 0.9500 . ?
C61 C62 1.388(4) . ?
C62 H62 0.9500 . ?
C63 C64 1.395(4) . ?
C63 C68 1.391(3) . ?
C64 H64 0.9500 . ?
C64 C65 1.388(4) . ?
C65 H65 0.9500 . ?
C65 C66 1.387(4) . ?
C66 H66 0.9500 . ?
C66 C67 1.382(4) . ?
C67 H67 0.9500 . ?
C67 C68 1.396(3) . ?
C68 H68 0.9500 . ?
Cl3 C71 1.761(5) . ?
C71 H71C 0.9900 . ?
C71 H71D 0.9900 . ?
C71 H71A 0.9900 . ?
C71 H71B 0.9900 . ?
C71 Cl4A 1.569(16) . ?
C71 Cl4B 1.826(7) . ?
Cl5A C70 1.769(5) . ?
Cl5B C69 1.749(10) . ?
Cl6A C69 1.750(9) . ?
Cl6B C70 1.707(6) . ?
C70 H70A 0.9900 . ?
C70 H70B 0.9900 . ?
C69 H69A 0.9900 . ?
C69 H69B 0.9900 . ?
P5 F1 1.598(2) . ?
P5 F2 1.595(2) . ?
P5 F3 1.5841(19) . ?
P5 F4 1.591(2) . ?
P5 F5 1.6042(19) . ?
P5 F6 1.581(2) . ?

loop_
_geom_torsion_atom_site_label_1
_geom_torsion_atom_site_label_2
_geom_torsion_atom_site_label_3
_geom_torsion_atom_site_label_4
_geom_torsion
_geom_torsion_site_symmetry_1
_geom_torsion_site_symmetry_2
_geom_torsion_site_symmetry_3
_geom_torsion_site_symmetry_4
_geom_torsion_publ_flag
Cu1 P1 C56 N4 43.36(19) . . . . ?
Cu1 P1 C56 C55 -139.5(2) . . . . ?
Cu1 P1 C57 C58 62.8(2) . . . . ?
Cu1 P1 C57 C62 -109.6(2) . . . . ?
Cu1 P1 C63 C64 -166.83(19) . . . . ?
Cu1 P1 C63 C68 11.5(2) . . . . ?
Cu1 N1 C1 C2 161.5(2) . . . . ?
Cu1 N1 C5 P3 23.0(3) . . . . ?
Cu1 N1 C5 C4 -159.35(18) . . . . ?
Cu2 P2 C22 N3 34.80(19) . . . . ?
Cu2 P2 C22 C21 -147.90(19) . . . . ?
Cu2 P2 C23 C24 75.1(2) . . . . ?
Cu2 P2 C23 C28 -94.9(2) . . . . ?
Cu2 P2 C29 C30 -164.35(18) . . . . ?
Cu2 P2 C29 C34 13.1(2) . . . . ?
Cu2 N2 C35 C36 170.5(2) . . . . ?
Cu2 N2 C39 P4 16.4(3) . . . . ?
Cu2 N2 C39 C38 -168.1(2) . . . . ?
Cu3 P3 C5 N1 -48.83(19) . . . . ?
Cu3 P3 C5 C4 133.58(19) . . . . ?
Cu3 P3 C6 C7 -54.2(2) . . . . ?
Cu3 P3 C6 C11 121.34(19) . . . . ?
Cu3 P3 C12 C13 167.94(18) . . . . ?
Cu3 P3 C12 C17 -8.0(2) . . . . ?
Cu3 N3 C18 C19 -176.5(2) . . . . ?
Cu3 N3 C22 P2 -6.8(3) . . . . ?
Cu3 N3 C22 C21 175.80(18) . . . . ?
Cu4 P4 C39 N2 -39.6(2) . . . . ?
Cu4 P4 C39 C38 145.1(2) . . . . ?
Cu4 P4 C40 C41 -84.3(3) . . . . ?
Cu4 P4 C40 C45 88.2(2) . . . . ?
Cu4 P4 C46 C47 -179.35(17) . . . . ?
Cu4 P4 C46 C51 3.3(2) . . . . ?
Cu4 N4 C52 C53 -171.4(2) . . . . ?
Cu4 N4 C56 P1 -12.7(3) . . . . ?
Cu4 N4 C56 C55 170.08(19) . . . . ?
P1 C57 C58 C59 -173.5(2) . . . . ?
P1 C57 C62 C61 171.7(2) . . . . ?
P1 C63 C64 C65 178.0(2) . . . . ?
P1 C63 C68 C67 -178.54(19) . . . . ?
P2 C23 C24 C25 -173.8(2) . . . . ?
P2 C23 C28 C27 172.8(2) . . . . ?
P2 C29 C30 C31 176.2(2) . . . . ?
P2 C29 C34 C33 -176.95(19) . . . . ?
P3 C6 C7 C8 177.7(2) . . . . ?
P3 C6 C11 C10 -178.4(2) . . . . ?
P3 C12 C13 C14 -175.2(2) . . . . ?
P3 C12 C17 C16 175.05(19) . . . . ?
P4 C40 C41 C42 176.9(3) . . . . ?
P4 C40 C45 C44 -176.4(2) . . . . ?
P4 C46 C47 C48 -176.1(2) . . . . ?
P4 C46 C51 C50 176.7(2) . . . . ?
N1 C1 C2 C3 0.4(4) . . . . ?
N2 C35 C36 C37 -0.6(4) . . . . ?
N3 C18 C19 C20 -0.2(4) . . . . ?
N4 C52 C53 C54 -0.1(4) . . . . ?
C1 N1 C5 P3 -174.33(19) . . . . ?
C1 N1 C5 C4 3.4(4) . . . . ?
C1 C2 C3 C4 2.7(4) . . . . ?
C2 C3 C4 C5 -2.8(4) . . . . ?
C3 C4 C5 P3 177.1(2) . . . . ?
C3 C4 C5 N1 -0.3(4) . . . . ?
C5 P3 C6 C7 70.1(2) . . . . ?
C5 P3 C6 C11 -114.3(2) . . . . ?
C5 P3 C12 C13 44.8(2) . . . . ?
C5 P3 C12 C17 -131.1(2) . . . . ?
C5 N1 C1 C2 -3.4(4) . . . . ?
C6 P3 C5 N1 -173.39(17) . . . . ?
C6 P3 C5 C4 9.0(2) . . . . ?
C6 P3 C12 C13 -61.5(2) . . . . ?
C6 P3 C12 C17 122.6(2) . . . . ?
C6 C7 C8 C9 0.0(5) . . . . ?
C7 C6 C11 C10 -2.9(4) . . . . ?
C7 C8 C9 C10 -0.9(5) . . . . ?
C8 C9 C10 C11 0.0(4) . . . . ?
C9 C10 C11 C6 1.9(4) . . . . ?
C11 C6 C7 C8 1.9(4) . . . . ?
C12 P3 C5 N1 76.67(18) . . . . ?
C12 P3 C5 C4 -100.9(2) . . . . ?
C12 P3 C6 C7 173.5(2) . . . . ?
C12 P3 C6 C11 -10.9(2) . . . . ?
C12 C13 C14 C15 0.2(4) . . . . ?
C13 C12 C17 C16 -1.0(4) . . . . ?
C13 C14 C15 C16 -0.9(4) . . . . ?
C14 C15 C16 C17 0.7(4) . . . . ?
C15 C16 C17 C12 0.3(4) . . . . ?
C17 C12 C13 C14 0.7(4) . . . . ?
C18 N3 C22 P2 175.82(18) . . . . ?
C18 N3 C22 C21 -1.6(4) . . . . ?
C18 C19 C20 C21 -0.4(4) . . . . ?
C19 C20 C21 C22 -0.1(4) . . . . ?
C20 C21 C22 P2 -176.0(2) . . . . ?
C20 C21 C22 N3 1.1(4) . . . . ?
C22 P2 C23 C24 -48.2(2) . . . . ?
C22 P2 C23 C28 141.7(2) . . . . ?
C22 P2 C29 C30 -38.8(2) . . . . ?
C22 P2 C29 C34 138.7(2) . . . . ?
C22 N3 C18 C19 1.1(4) . . . . ?
C23 P2 C22 N3 155.99(17) . . . . ?
C23 P2 C22 C21 -26.7(2) . . . . ?
C23 P2 C29 C30 69.5(2) . . . . ?
C23 P2 C29 C34 -113.1(2) . . . . ?
C23 C24 C25 C26 2.2(4) . . . . ?
C24 C23 C28 C27 2.7(4) . . . . ?
C24 C25 C26 C27 0.3(5) . . . . ?
C25 C26 C27 C28 -1.3(5) . . . . ?
C26 C27 C28 C23 -0.3(5) . . . . ?
C28 C23 C24 C25 -3.6(4) . . . . ?
C29 P2 C22 N3 -94.00(18) . . . . ?
C29 P2 C22 C21 83.3(2) . . . . ?
C29 P2 C23 C24 -153.9(2) . . . . ?
C29 P2 C23 C28 36.1(2) . . . . ?
C29 C30 C31 C32 1.0(4) . . . . ?
C30 C29 C34 C33 0.6(4) . . . . ?
C30 C31 C32 C33 -0.1(4) . . . . ?
C31 C32 C33 C34 -0.6(4) . . . . ?
C32 C33 C34 C29 0.3(4) . . . . ?
C34 C29 C30 C31 -1.3(4) . . . . ?
C35 N2 C39 P4 -172.17(18) . . . . ?
C35 N2 C39 C38 3.3(4) . . . . ?
C35 C36 C37 C38 1.9(5) . . . . ?
C36 C37 C38 C39 -0.7(5) . . . . ?
C37 C38 C39 P4 172.9(2) . . . . ?
C37 C38 C39 N2 -2.0(4) . . . . ?
C39 P4 C40 C41 43.5(3) . . . . ?
C39 P4 C40 C45 -143.9(2) . . . . ?
C39 P4 C46 C47 56.3(2) . . . . ?
C39 P4 C46 C51 -121.1(2) . . . . ?
C39 N2 C35 C36 -2.1(4) . . . . ?
C40 P4 C39 N2 -166.98(18) . . . . ?
C40 P4 C39 C38 17.8(3) . . . . ?
C40 P4 C46 C47 -52.2(2) . . . . ?
C40 P4 C46 C51 130.4(2) . . . . ?
C40 C41 C42 C43 -1.4(6) . . . . ?
C41 C40 C45 C44 -3.6(4) . . . . ?
C41 C42 C43 C44 -2.5(6) . . . . ?
C42 C43 C44 C45 3.3(5) . . . . ?
C43 C44 C45 C40 -0.2(4) . . . . ?
C45 C40 C41 C42 4.4(5) . . . . ?
C46 P4 C39 N2 87.49(19) . . . . ?
C46 P4 C39 C38 -87.8(3) . . . . ?
C46 P4 C40 C41 145.5(3) . . . . ?
C46 P4 C40 C45 -42.0(2) . . . . ?
C46 C47 C48 C49 -1.0(4) . . . . ?
C47 C46 C51 C50 -0.7(4) . . . . ?
C47 C48 C49 C50 0.0(4) . . . . ?
C48 C49 C50 C51 0.6(4) . . . . ?
C49 C50 C51 C46 -0.3(4) . . . . ?
C51 C46 C47 C48 1.4(4) . . . . ?
C52 N4 C56 P1 175.30(19) . . . . ?
C52 N4 C56 C55 -1.9(4) . . . . ?
C52 C53 C54 C55 -0.6(4) . . . . ?
C53 C54 C55 C56 0.1(4) . . . . ?
C54 C55 C56 P1 -175.7(2) . . . . ?
C54 C55 C56 N4 1.2(4) . . . . ?
C56 P1 C57 C58 -60.7(2) . . . . ?
C56 P1 C57 C62 127.0(2) . . . . ?
C56 P1 C63 C64 -43.0(2) . . . . ?
C56 P1 C63 C68 135.3(2) . . . . ?
C56 N4 C52 C53 1.4(4) . . . . ?
C57 P1 C56 N4 166.52(18) . . . . ?
C57 P1 C56 C55 -16.4(2) . . . . ?
C57 P1 C63 C64 65.2(2) . . . . ?
C57 P1 C63 C68 -116.5(2) . . . . ?
C57 C58 C59 C60 1.9(5) . . . . ?
C58 C57 C62 C61 -0.7(4) . . . . ?
C58 C59 C60 C61 -1.2(5) . . . . ?
C59 C60 C61 C62 -0.4(5) . . . . ?
C60 C61 C62 C57 1.3(4) . . . . ?
C62 C57 C58 C59 -0.9(4) . . . . ?
C63 P1 C56 N4 -85.16(19) . . . . ?
C63 P1 C56 C55 92.0(2) . . . . ?
C63 P1 C57 C58 -165.0(2) . . . . ?
C63 P1 C57 C62 22.7(2) . . . . ?
C63 C64 C65 C66 0.8(4) . . . . ?
C64 C63 C68 C67 -0.2(4) . . . . ?
C64 C65 C66 C67 -0.6(4) . . . . ?
C65 C66 C67 C68 0.1(4) . . . . ?
C66 C67 C68 C63 0.3(4) . . . . ?
C68 C63 C64 C65 -0.4(4) . . . . ?
